data_7129037
loop_
_publ_author_name
'Zhao, Wanqiu'
'Zhang, Cheng'
'Zhong, Pengzhen'
'Zhou, Wei'
'Zhang, Chen'
'Cui, Dong-Mei'

_publ_section_title
;
 Diversity-oriented synthesis of imidazo[1,2-<i>a</i>][1,3,5]triazine
 derivatives from 2-amine-[1,3,5]triazines with ketones.
;
_journal_issue 82
_journal_name_full 'Chemical communications (Cambridge, England)'
_journal_page_first 10715
_journal_page_last 10718
_journal_paper_doi 10.1039/d1cc04294g
_journal_volume 57
_journal_year 2021
_chemical_formula_sum 'C21 H17 N5 O2'
_chemical_formula_weight 371.40
_space_group_IT_number 61
_space_group_name_Hall '-P 2ac 2ab'
_space_group_name_H-M_alt 'P b c a'
_atom_sites_solution_hydrogens geom
_atom_sites_solution_primary direct
_atom_sites_solution_secondary difmap
_audit_creation_method SHELXL-97
_audit_update_record
;
2021-06-22 deposited with the CCDC.	2021-09-17 downloaded from the CCDC.
;
_cell_angle_alpha 90.00
_cell_angle_beta 90.00
_cell_angle_gamma 90.00
_cell_formula_units_Z 8
_cell_length_a 11.231(2)
_cell_length_b 7.9355(16)
_cell_length_c 39.428(8)
_cell_measurement_temperature 293(2)
_cell_volume 3514.0(12)
_computing_structure_refinement 'SHELXL-97 (Sheldrick, 1997)'
_computing_structure_solution 'SHELXS-97 (Sheldrick, 1990)'
_diffrn_ambient_temperature 293(2)
_diffrn_measured_fraction_theta_full 0.996
_diffrn_measured_fraction_theta_max 0.996
_diffrn_radiation_monochromator graphite
_diffrn_radiation_source 'fine-focus sealed tube'
_diffrn_radiation_type MoK\a
_diffrn_radiation_wavelength 0.71073
_diffrn_reflns_av_R_equivalents 0.0359
_diffrn_reflns_av_sigmaI/netI 0.0179
_diffrn_reflns_limit_h_max 14
_diffrn_reflns_limit_h_min -14
_diffrn_reflns_limit_k_max 9
_diffrn_reflns_limit_k_min -10
_diffrn_reflns_limit_l_max 50
_diffrn_reflns_limit_l_min -50
_diffrn_reflns_number 39697
_diffrn_reflns_theta_full 27.16
_diffrn_reflns_theta_max 27.16
_diffrn_reflns_theta_min 2.09
_exptl_absorpt_coefficient_mu 0.095
_exptl_crystal_density_diffrn 1.404
_exptl_crystal_density_method 'not measured'
_exptl_crystal_F_000 1552
_refine_diff_density_max 0.509
_refine_diff_density_min -0.407
_refine_diff_density_rms 0.138
_refine_ls_extinction_coef 0.0162(11)
_refine_ls_extinction_expression Fc^*^=kFc[1+0.001xFc^2^\l^3^/sin(2\q)]^-1/4^
_refine_ls_extinction_method SHELXL
_refine_ls_goodness_of_fit_ref 1.139
_refine_ls_hydrogen_treatment mixed
_refine_ls_matrix_type full
_refine_ls_number_parameters 256
_refine_ls_number_reflns 3895
_refine_ls_number_restraints 0
_refine_ls_restrained_S_all 1.139
_refine_ls_R_factor_all 0.0514
_refine_ls_R_factor_gt 0.0406
_refine_ls_shift/su_max 0.001
_refine_ls_shift/su_mean 0.000
_refine_ls_structure_factor_coef Fsqd
_refine_ls_weighting_details 'calc w=1/[\s^2^(Fo^2^)+(0.0628P)^2^+0.8258P] where P=(Fo^2^+2Fc^2^)/3'
_refine_ls_weighting_scheme calc
_refine_ls_wR_factor_gt 0.1039
_refine_ls_wR_factor_ref 0.1178
_reflns_number_gt 3331
_reflns_number_total 3895
_reflns_threshold_expression >2sigma(I)
_cod_data_source_file d1cc04294g2.cif
_cod_data_source_block y
_cod_depositor_comments 'Adding full bibliography for 7129036--7129037.cif.'
_cod_original_cell_volume 3514.1(12)
_cod_database_code 7129037

loop_
_symmetry_equiv_pos_as_xyz
'x, y, z'
'-x+1/2, -y, z+1/2'
'-x, y+1/2, -z+1/2'
'x+1/2, -y+1/2, -z'
'-x, -y, -z'
'x-1/2, y, -z-1/2'
'x, -y-1/2, z-1/2'
'-x-1/2, y-1/2, z'

loop_
_atom_site_label
_atom_site_type_symbol
_atom_site_fract_x
_atom_site_fract_y
_atom_site_fract_z
_atom_site_U_iso_or_equiv
_atom_site_adp_type
_atom_site_occupancy
_atom_site_symmetry_multiplicity
_atom_site_calc_flag
_atom_site_refinement_flags
_atom_site_disorder_assembly
_atom_site_disorder_group
N5 N 0.12239(9) 0.09740(14) 0.42736(3) 0.0257(3) Uani 1 1 d . . .
N3 N 0.47943(9) 0.04147(14) 0.43033(3) 0.0271(3) Uani 1 1 d . . .
N1 N 0.48813(10) 0.20074(15) 0.47954(3) 0.0306(3) Uani 1 1 d . . .
N2 N 0.30268(9) 0.15618(14) 0.45685(3) 0.0272(3) Uani 1 1 d . . .
C3 C 0.09903(11) 0.01600(15) 0.39768(3) 0.0229(3) Uani 1 1 d . . .
O1 O 0.32798(9) -0.19103(13) 0.34465(2) 0.0345(3) Uani 1 1 d . . .
C5 C 0.22693(11) -0.14754(16) 0.35326(3) 0.0246(3) Uani 1 1 d . . .
N4 N 0.29403(9) -0.00110(13) 0.40550(2) 0.0220(2) Uani 1 1 d . . .
O2 O 0.05436(9) -0.31205(13) 0.34442(2) 0.0350(3) Uani 1 1 d . . .
C8 C 0.61692(12) 0.18018(19) 0.48079(4) 0.0338(3) Uani 1 1 d . . .
H8A H 0.6364 0.0859 0.4950 0.051 Uiso 1 1 calc R . .
H8B H 0.6525 0.2805 0.4899 0.051 Uiso 1 1 calc R . .
H8C H 0.6467 0.1606 0.4583 0.051 Uiso 1 1 calc R . .
C9 C 0.12437(11) -0.21481(15) 0.33153(3) 0.0252(3) Uani 1 1 d . . .
C10 C 0.24029(11) 0.08788(16) 0.43159(3) 0.0236(3) Uani 1 1 d . . .
C11 C 0.20234(11) -0.05106(15) 0.38309(3) 0.0228(3) Uani 1 1 d . . .
C12 C 0.42072(11) 0.13261(16) 0.45505(3) 0.0257(3) Uani 1 1 d . . .
C13 C 0.41461(11) -0.02278(16) 0.40636(3) 0.0249(3) Uani 1 1 d . . .
H13 H 0.4512 -0.0852 0.3893 0.030 Uiso 1 1 calc R . .
C14 C -0.05647(12) 0.06828(18) 0.35301(3) 0.0287(3) Uani 1 1 d . . .
H14 H 0.0025 0.0971 0.3375 0.034 Uiso 1 1 calc R . .
C15 C -0.11491(12) -0.02797(19) 0.40832(4) 0.0320(3) Uani 1 1 d . . .
H15 H -0.0949 -0.0617 0.4302 0.038 Uiso 1 1 calc R . .
C16 C 0.43077(13) 0.2928(2) 0.50717(4) 0.0382(4) Uani 1 1 d . . .
H16A H 0.3845 0.3837 0.4980 0.057 Uiso 1 1 calc R . .
H16B H 0.4905 0.3372 0.5221 0.057 Uiso 1 1 calc R . .
H16C H 0.3796 0.2178 0.5195 0.057 Uiso 1 1 calc R . .
C17 C 0.21302(13) -0.07848(18) 0.27943(4) 0.0348(3) Uani 1 1 d . . .
H17 H 0.2745 -0.0341 0.2925 0.042 Uiso 1 1 calc R . .
C18 C -0.26413(13) 0.0331(2) 0.36654(4) 0.0368(3) Uani 1 1 d . . .
H18 H -0.3437 0.0397 0.3602 0.044 Uiso 1 1 calc R . .
C19 C -0.02552(11) 0.01548(15) 0.38555(3) 0.0240(3) Uani 1 1 d . . .
C20 C 0.12319(12) -0.17309(16) 0.29475(3) 0.0259(3) Uani 1 1 d . . .
C21 C 0.03006(13) -0.23436(19) 0.27499(4) 0.0352(3) Uani 1 1 d . . .
H21 H -0.0312 -0.2951 0.2851 0.042 Uiso 1 1 calc R . .
C22 C -0.23371(13) -0.0215(2) 0.39872(4) 0.0377(3) Uani 1 1 d . . .
H22 H -0.2928 -0.0538 0.4139 0.045 Uiso 1 1 calc R . .
C23 C -0.17542(13) 0.07772(19) 0.34386(4) 0.0348(3) Uani 1 1 d . . .
H23 H -0.1959 0.1145 0.3222 0.042 Uiso 1 1 calc R . .
C24 C 0.02809(16) -0.2054(2) 0.24036(4) 0.0435(4) Uani 1 1 d . . .
H24 H -0.0341 -0.2471 0.2272 0.052 Uiso 1 1 calc R . .
C25 C 0.21041(16) -0.0508(2) 0.24472(4) 0.0443(4) Uani 1 1 d . . .
H25 H 0.2708 0.0110 0.2345 0.053 Uiso 1 1 calc R . .
C26 C 0.11872(16) -0.1144(2) 0.22535(4) 0.0438(4) Uani 1 1 d . . .
H26 H 0.1179 -0.0960 0.2021 0.053 Uiso 1 1 calc R . .

loop_
_atom_site_aniso_label
_atom_site_aniso_U_11
_atom_site_aniso_U_22
_atom_site_aniso_U_33
_atom_site_aniso_U_23
_atom_site_aniso_U_13
_atom_site_aniso_U_12
N5 0.0206(5) 0.0330(6) 0.0234(5) -0.0039(4) -0.0005(4) 0.0003(4)
N3 0.0220(5) 0.0333(6) 0.0259(5) 0.0001(4) -0.0015(4) -0.0008(4)
N1 0.0239(6) 0.0409(6) 0.0270(6) -0.0041(5) -0.0039(4) -0.0023(5)
N2 0.0230(6) 0.0355(6) 0.0230(5) -0.0038(4) -0.0019(4) -0.0008(4)
C3 0.0221(6) 0.0255(6) 0.0213(6) 0.0019(4) 0.0002(5) -0.0008(5)
O1 0.0272(5) 0.0453(6) 0.0311(5) -0.0085(4) -0.0008(4) 0.0095(4)
C5 0.0252(6) 0.0246(6) 0.0239(6) 0.0012(5) -0.0005(5) 0.0019(5)
N4 0.0206(5) 0.0258(5) 0.0197(5) 0.0001(4) -0.0002(4) 0.0004(4)
O2 0.0371(6) 0.0360(5) 0.0320(5) 0.0011(4) 0.0019(4) -0.0098(4)
C8 0.0239(7) 0.0425(8) 0.0349(7) 0.0013(6) -0.0074(6) -0.0030(6)
C9 0.0256(6) 0.0238(6) 0.0263(6) -0.0029(5) 0.0005(5) 0.0017(5)
C10 0.0222(6) 0.0270(6) 0.0215(6) 0.0005(4) 0.0014(5) 0.0004(5)
C11 0.0204(6) 0.0264(6) 0.0216(6) 0.0008(5) -0.0022(5) -0.0012(5)
C12 0.0236(6) 0.0304(6) 0.0232(6) 0.0021(5) -0.0018(5) -0.0019(5)
C13 0.0205(6) 0.0297(6) 0.0245(6) 0.0007(5) 0.0009(5) 0.0012(5)
C14 0.0262(7) 0.0336(7) 0.0262(6) -0.0007(5) -0.0013(5) -0.0034(5)
C15 0.0258(7) 0.0436(8) 0.0266(7) 0.0013(6) 0.0009(5) -0.0005(6)
C16 0.0320(8) 0.0517(9) 0.0308(7) -0.0122(6) -0.0038(6) -0.0032(6)
C17 0.0378(8) 0.0349(7) 0.0318(7) 0.0018(6) -0.0011(6) -0.0050(6)
C18 0.0220(7) 0.0440(8) 0.0445(8) -0.0075(6) -0.0072(6) 0.0012(6)
C19 0.0204(6) 0.0262(6) 0.0253(6) -0.0035(5) -0.0014(5) 0.0005(5)
C20 0.0290(7) 0.0245(6) 0.0243(6) -0.0032(5) -0.0009(5) 0.0027(5)
C21 0.0338(8) 0.0391(8) 0.0327(7) -0.0043(6) -0.0033(6) -0.0037(6)
C22 0.0225(7) 0.0530(9) 0.0376(8) -0.0036(7) 0.0051(6) -0.0033(6)
C23 0.0321(7) 0.0406(8) 0.0318(7) 0.0009(6) -0.0102(6) -0.0006(6)
C24 0.0493(10) 0.0484(9) 0.0327(8) -0.0088(6) -0.0140(7) 0.0044(7)
C25 0.0549(10) 0.0439(9) 0.0341(8) 0.0082(6) 0.0059(7) -0.0038(7)
C26 0.0653(11) 0.0420(8) 0.0240(7) 0.0012(6) -0.0004(7) 0.0110(8)

loop_
_atom_type_symbol
_atom_type_description
_atom_type_scat_dispersion_real
_atom_type_scat_dispersion_imag
_atom_type_scat_source
C C 0.0033 0.0016 'International Tables Vol C Tables 4.2.6.8 and 6.1.1.4'
H H 0.0000 0.0000 'International Tables Vol C Tables 4.2.6.8 and 6.1.1.4'
N N 0.0061 0.0033 'International Tables Vol C Tables 4.2.6.8 and 6.1.1.4'
O O 0.0106 0.0060 'International Tables Vol C Tables 4.2.6.8 and 6.1.1.4'

loop_
_geom_angle_atom_site_label_1
_geom_angle_atom_site_label_2
_geom_angle_atom_site_label_3
_geom_angle
_geom_angle_site_symmetry_1
_geom_angle_site_symmetry_3
_geom_angle_publ_flag
C10 N5 C3 105.75(10) . . ?
C13 N3 C12 116.86(11) . . ?
C12 N1 C8 122.68(11) . . ?
C12 N1 C16 119.30(11) . . ?
C8 N1 C16 117.95(11) . . ?
C10 N2 C12 115.06(11) . . ?
N5 C3 C11 111.93(11) . . ?
N5 C3 C19 117.48(11) . . ?
C11 C3 C19 130.56(11) . . ?
O1 C5 C11 123.62(11) . . ?
O1 C5 C9 116.12(11) . . ?
C11 C5 C9 120.09(11) . . ?
C13 N4 C10 118.53(10) . . ?
C13 N4 C11 134.64(11) . . ?
C10 N4 C11 106.83(10) . . ?
N1 C8 H8A 109.5 . . ?
N1 C8 H8B 109.5 . . ?
H8A C8 H8B 109.5 . . ?
N1 C8 H8C 109.5 . . ?
H8A C8 H8C 109.5 . . ?
H8B C8 H8C 109.5 . . ?
O2 C9 C20 122.95(12) . . ?
O2 C9 C5 118.35(12) . . ?
C20 C9 C5 118.33(11) . . ?
N2 C10 N5 126.24(11) . . ?
N2 C10 N4 122.19(11) . . ?
N5 C10 N4 111.56(10) . . ?
C3 C11 N4 103.91(10) . . ?
C3 C11 C5 134.54(11) . . ?
N4 C11 C5 121.56(11) . . ?
N2 C12 N1 117.64(11) . . ?
N2 C12 N3 125.63(11) . . ?
N1 C12 N3 116.72(11) . . ?
N3 C13 N4 121.67(12) . . ?
N3 C13 H13 119.2 . . ?
N4 C13 H13 119.2 . . ?
C23 C14 C19 119.74(13) . . ?
C23 C14 H14 120.1 . . ?
C19 C14 H14 120.1 . . ?
C22 C15 C19 120.60(13) . . ?
C22 C15 H15 119.7 . . ?
C19 C15 H15 119.7 . . ?
N1 C16 H16A 109.5 . . ?
N1 C16 H16B 109.5 . . ?
H16A C16 H16B 109.5 . . ?
N1 C16 H16C 109.5 . . ?
H16A C16 H16C 109.5 . . ?
H16B C16 H16C 109.5 . . ?
C25 C17 C20 119.83(14) . . ?
C25 C17 H17 120.1 . . ?
C20 C17 H17 120.1 . . ?
C22 C18 C23 119.64(13) . . ?
C22 C18 H18 120.2 . . ?
C23 C18 H18 120.2 . . ?
C15 C19 C14 119.27(12) . . ?
C15 C19 C3 118.37(12) . . ?
C14 C19 C3 122.20(12) . . ?
C21 C20 C17 119.28(13) . . ?
C21 C20 C9 118.34(12) . . ?
C17 C20 C9 122.37(12) . . ?
C24 C21 C20 120.40(14) . . ?
C24 C21 H21 119.8 . . ?
C20 C21 H21 119.8 . . ?
C18 C22 C15 119.94(14) . . ?
C18 C22 H22 120.0 . . ?
C15 C22 H22 120.0 . . ?
C18 C23 C14 120.79(13) . . ?
C18 C23 H23 119.6 . . ?
C14 C23 H23 119.6 . . ?
C26 C24 C21 119.82(15) . . ?
C26 C24 H24 120.1 . . ?
C21 C24 H24 120.1 . . ?
C26 C25 C17 120.32(15) . . ?
C26 C25 H25 119.8 . . ?
C17 C25 H25 119.8 . . ?
C25 C26 C24 120.33(14) . . ?
C25 C26 H26 119.8 . . ?
C24 C26 H26 119.8 . . ?

loop_
_geom_bond_atom_site_label_1
_geom_bond_atom_site_label_2
_geom_bond_distance
_geom_bond_site_symmetry_2
_geom_bond_publ_flag
N5 C10 1.3368(16) . ?
N5 C3 1.3621(16) . ?
N3 C13 1.2975(16) . ?
N3 C12 1.3812(17) . ?
N1 C12 1.3410(16) . ?
N1 C8 1.4564(17) . ?
N1 C16 1.4610(18) . ?
N2 C10 1.3329(16) . ?
N2 C12 1.3408(17) . ?
C3 C11 1.4002(17) . ?
C3 C19 1.4783(17) . ?
O1 C5 1.2338(16) . ?
C5 C11 1.4301(17) . ?
C5 C9 1.5317(18) . ?
N4 C13 1.3655(16) . ?
N4 C10 1.3862(15) . ?
N4 C11 1.4137(15) . ?
O2 C9 1.2133(16) . ?
C8 H8A 0.9600 . ?
C8 H8B 0.9600 . ?
C8 H8C 0.9600 . ?
C9 C20 1.4875(18) . ?
C13 H13 0.9300 . ?
C14 C23 1.3859(19) . ?
C14 C19 1.3938(18) . ?
C14 H14 0.9300 . ?
C15 C22 1.388(2) . ?
C15 C19 1.3904(19) . ?
C15 H15 0.9300 . ?
C16 H16A 0.9600 . ?
C16 H16B 0.9600 . ?
C16 H16C 0.9600 . ?
C17 C25 1.386(2) . ?
C17 C20 1.3952(19) . ?
C17 H17 0.9300 . ?
C18 C22 1.384(2) . ?
C18 C23 1.385(2) . ?
C18 H18 0.9300 . ?
C20 C21 1.3919(19) . ?
C21 C24 1.385(2) . ?
C21 H21 0.9300 . ?
C22 H22 0.9300 . ?
C23 H23 0.9300 . ?
C24 C26 1.381(2) . ?
C24 H24 0.9300 . ?
C25 C26 1.378(2) . ?
C25 H25 0.9300 . ?
C26 H26 0.9300 . ?

loop_
_geom_torsion_atom_site_label_1
_geom_torsion_atom_site_label_2
_geom_torsion_atom_site_label_3
_geom_torsion_atom_site_label_4
_geom_torsion
_geom_torsion_site_symmetry_1
_geom_torsion_site_symmetry_2
_geom_torsion_site_symmetry_3
_geom_torsion_site_symmetry_4
_geom_torsion_publ_flag
C10 N5 C3 C11 1.76(14) . . . . ?
C10 N5 C3 C19 -176.56(11) . . . . ?
O1 C5 C9 O2 114.24(14) . . . . ?
C11 C5 C9 O2 -61.19(17) . . . . ?
O1 C5 C9 C20 -59.03(16) . . . . ?
C11 C5 C9 C20 125.55(13) . . . . ?
C12 N2 C10 N5 -178.37(12) . . . . ?
C12 N2 C10 N4 0.12(18) . . . . ?
C3 N5 C10 N2 177.51(12) . . . . ?
C3 N5 C10 N4 -1.12(14) . . . . ?
C13 N4 C10 N2 1.78(18) . . . . ?
C11 N4 C10 N2 -178.58(11) . . . . ?
C13 N4 C10 N5 -179.53(11) . . . . ?
C11 N4 C10 N5 0.11(14) . . . . ?
N5 C3 C11 N4 -1.67(14) . . . . ?
C19 C3 C11 N4 176.37(12) . . . . ?
N5 C3 C11 C5 178.72(13) . . . . ?
C19 C3 C11 C5 -3.2(2) . . . . ?
C13 N4 C11 C3 -179.53(13) . . . . ?
C10 N4 C11 C3 0.92(13) . . . . ?
C13 N4 C11 C5 0.1(2) . . . . ?
C10 N4 C11 C5 -179.41(11) . . . . ?
O1 C5 C11 C3 178.21(13) . . . . ?
C9 C5 C11 C3 -6.7(2) . . . . ?
O1 C5 C11 N4 -1.3(2) . . . . ?
C9 C5 C11 N4 173.73(11) . . . . ?
C10 N2 C12 N1 179.05(12) . . . . ?
C10 N2 C12 N3 -2.06(19) . . . . ?
C8 N1 C12 N2 178.41(12) . . . . ?
C16 N1 C12 N2 1.48(19) . . . . ?
C8 N1 C12 N3 -0.58(19) . . . . ?
C16 N1 C12 N3 -177.51(12) . . . . ?
C13 N3 C12 N2 1.96(19) . . . . ?
C13 N3 C12 N1 -179.14(12) . . . . ?
C12 N3 C13 N4 0.17(18) . . . . ?
C10 N4 C13 N3 -1.91(18) . . . . ?
C11 N4 C13 N3 178.58(12) . . . . ?
C22 C15 C19 C14 1.0(2) . . . . ?
C22 C15 C19 C3 176.47(13) . . . . ?
C23 C14 C19 C15 0.4(2) . . . . ?
C23 C14 C19 C3 -174.94(13) . . . . ?
N5 C3 C19 C15 -48.50(17) . . . . ?
C11 C3 C19 C15 133.55(15) . . . . ?
N5 C3 C19 C14 126.87(13) . . . . ?
C11 C3 C19 C14 -51.1(2) . . . . ?
C25 C17 C20 C21 -1.9(2) . . . . ?
C25 C17 C20 C9 176.69(13) . . . . ?
O2 C9 C20 C21 7.00(19) . . . . ?
C5 C9 C20 C21 179.93(12) . . . . ?
O2 C9 C20 C17 -171.57(13) . . . . ?
C5 C9 C20 C17 1.36(18) . . . . ?
C17 C20 C21 C24 1.6(2) . . . . ?
C9 C20 C21 C24 -176.99(13) . . . . ?
C23 C18 C22 C15 1.3(2) . . . . ?
C19 C15 C22 C18 -1.8(2) . . . . ?
C22 C18 C23 C14 0.0(2) . . . . ?
C19 C14 C23 C18 -0.9(2) . . . . ?
C20 C21 C24 C26 -0.4(2) . . . . ?
C20 C17 C25 C26 0.8(2) . . . . ?
C17 C25 C26 C24 0.4(3) . . . . ?
C21 C24 C26 C25 -0.7(2) . . . . ?
